data_1008751
loop_
_publ_author_name
'de Rango, C'
'Tsoucaris, G'
'Zelwer, C'

_publ_section_title
;
Determination de la structure du fluorure de lanthane La F3
;
_journal_coden_ASTM CHDCAQ
_journal_name_full
;
Comptes Rendus Hebdomadaires des Seances de l'Academie des Sciences,
Serie C, Sciences Chimiques (1966-)
;
_journal_page_first 64
_journal_page_last 66
_journal_volume 263
_journal_year 1966
_chemical_formula_structural 'La F3'
_chemical_formula_sum 'F3 La'
_chemical_name_mineral 'Fluocerite (La)'
_chemical_name_systematic 'Lanthanum fluoride'
_space_group_IT_number 185
_symmetry_cell_setting hexagonal
_symmetry_Int_Tables_number 185
_symmetry_space_group_name_Hall 'P 6c -2'
_symmetry_space_group_name_H-M 'P 63 c m'
_cell_angle_alpha 90
_cell_angle_beta 90
_cell_angle_gamma 120
_cell_formula_units_Z 6
_cell_length_a 7.16(1)
_cell_length_b 7.16(1)
_cell_length_c 7.36(1)
_cell_volume 326.8
_refine_ls_R_factor_all 0.06
_cod_database_code 1008751

loop_
_symmetry_equiv_pos_as_xyz
x,y,z
-y,x-y,z
y-x,-x,z
y,x,z
x-y,-y,z
-x,y-x,z
-x,-y,1/2+z
y,y-x,1/2+z
x-y,x,1/2+z
-y,-x,1/2+z
y-x,y,1/2+z
x,x-y,1/2+z

loop_
_atom_site_label
_atom_site_type_symbol
_atom_site_symmetry_multiplicity
_atom_site_Wyckoff_symbol
_atom_site_fract_x
_atom_site_fract_y
_atom_site_fract_z
_atom_site_occupancy
_atom_site_attached_hydrogens
_atom_site_calc_flag
La1 La3+ 6 c 0.671(1) 0. 0.25 1. 0 d
F1 F1- 2 a 0. 0. 0.310(3) 1. 0 d
F2 F1- 4 b 0.3333 0.6667 0.210(2) 1. 0 d
F3 F1- 6 c 0.276(2) 0. 0.067(2) 1. 0 d
F4 F1- 6 c 0.372(2) 0. 0.404(2) 1. 0 d

loop_
_atom_type_symbol
_atom_type_oxidation_number
La3+ 3.000
F1- -1.000
